data_7113307
loop_
_publ_author_name
'Suvendu Sekhar Mondal'
'Asamanjoy Bhunia'
'Alexandra Kelling'
'Uwe Schilde'
'Christoph Janiak'
'Hans-Jurgen Holdt'

_publ_section_title
;
 A supramolecular Co(II)14-metal-organic cube in a hydrogen-bonded network
 and a Co(II)-organic framework with a flexible methoxy substituent
;
_journal_name_full Chem.Commun.
_journal_page_first 5441
_journal_paper_doi 10.1039/C3CC49698H
_journal_volume 50
_journal_year 2014
_chemical_formula_moiety 'C8.5 H8.25 Co1.75 N6.5 O5.375, 2(C3 H7 N O)'
_chemical_formula_sum 'C14.5 H22.25 Co1.75 N8.5 O7.375'
_chemical_formula_weight 536.78
_chemical_name_systematic
;
 catena-(dodecakis(\m~3~-4,5-diamide-2-olato-imidazolato)-(\m-~6~oxo)-tetra-
 aqua-dihydroxo-tetradeca-zinc(II)) dimethylformamide solvate
;
_space_group_crystal_system tetragonal
_space_group_IT_number 87
_space_group_name_Hall '-I 4'
_space_group_name_H-M_alt 'I 4/m'
_symmetry_space_group_name_Hall '-I 4'
_symmetry_space_group_name_H-M 'I 4/m'
_atom_sites_solution_hydrogens mixed
_audit_creation_method SHELXL-2013
_cell_angle_alpha 90
_cell_angle_beta 90
_cell_angle_gamma 90
_cell_formula_units_Z 16
_cell_length_a 17.8029(3)
_cell_length_b 17.8029(3)
_cell_length_c 29.2271(7)
_cell_measurement_reflns_used 90084
_cell_measurement_temperature 150(2)
_cell_measurement_theta_max 27.19
_cell_measurement_theta_min 1.34
_cell_volume 9263.3(3)
_computing_cell_refinement 'X-AREA (Stoe, 2004)'
_computing_data_collection 'X-AREA (Stoe, 2004)'
_computing_data_reduction 'X-RED (Stoe, 2004)'
_computing_publication_material
;
 SHELXL-2013 (Sheldrick, 2013)' 
 TOPOS 4.0 (Blatov, 2006)
;
_computing_structure_refinement 'SHELXL-2013 (Sheldrick, 2013)'
_computing_structure_solution 'SHELXS-97 (Sheldrick, 1997)'
_diffrn_ambient_temperature 150(2)
_diffrn_detector 'image plate (34 cm diameter)'
_diffrn_detector_area_resol_mean 6.67
_diffrn_detector_type STOE
_diffrn_measured_fraction_theta_full 0.969
_diffrn_measured_fraction_theta_max 0.996
_diffrn_measurement_details
; 
 180 frames, 7 min exposure time
;
_diffrn_measurement_device '2-circle goniometer'
_diffrn_measurement_device_type 'STOE IPDS 2'
_diffrn_measurement_method '\w scan, \d \w = 1.0 deg'
_diffrn_radiation_monochromator 'plane graphite'
_diffrn_radiation_source 'fine-focus sealed tube'
_diffrn_radiation_type 'Mo K\a'
_diffrn_radiation_wavelength 0.71073
_diffrn_reflns_av_R_equivalents 0.1056
_diffrn_reflns_av_unetI/netI 0.0437
_diffrn_reflns_Laue_measured_fraction_full 0.969
_diffrn_reflns_Laue_measured_fraction_max 0.996
_diffrn_reflns_limit_h_max 19
_diffrn_reflns_limit_h_min -20
_diffrn_reflns_limit_k_max 21
_diffrn_reflns_limit_k_min -21
_diffrn_reflns_limit_l_max 34
_diffrn_reflns_limit_l_min -34
_diffrn_reflns_number 29163
_diffrn_reflns_point_group_measured_fraction_full 0.969
_diffrn_reflns_point_group_measured_fraction_max 0.996
_diffrn_reflns_theta_full 25.242
_diffrn_reflns_theta_max 24.999
_diffrn_reflns_theta_min 1.339
_exptl_absorpt_coefficient_mu 1.313
_exptl_absorpt_correction_T_max 0.8501
_exptl_absorpt_correction_T_min 0.6144
_exptl_absorpt_correction_type integration
_exptl_absorpt_process_details 'X-Red (Stoe, 2004)'
_exptl_crystal_colour red
_exptl_crystal_density_diffrn 1.540
_exptl_crystal_density_method 'not measured'
_exptl_crystal_description prism
_exptl_crystal_F_000 4400
_exptl_crystal_size_max 0.440
_exptl_crystal_size_mid 0.420
_exptl_crystal_size_min 0.400
_refine_diff_density_max 0.916
_refine_diff_density_min -0.622
_refine_diff_density_rms 0.096
_refine_ls_extinction_coef 0.00037(10)
_refine_ls_extinction_expression Fc^*^=kFc[1+0.001xFc^2^\l^3^/sin(2\q)]^-1/4^
_refine_ls_extinction_method SHELXL
_refine_ls_goodness_of_fit_ref 1.051
_refine_ls_hydrogen_treatment constr
_refine_ls_matrix_type full
_refine_ls_number_parameters 240
_refine_ls_number_reflns 4156
_refine_ls_number_restraints 16
_refine_ls_restrained_S_all 1.052
_refine_ls_R_factor_all 0.0689
_refine_ls_R_factor_gt 0.0623
_refine_ls_shift/su_max 0.000
_refine_ls_shift/su_mean 0.000
_refine_ls_structure_factor_coef Fsqd
_refine_ls_weighting_details
;
 w=1/[\s^2^(Fo^2^)+(0.0986P)^2^+23.6803P]
 where P=(Fo^2^+2Fc^2^)/3
;
_refine_ls_weighting_scheme calc
_refine_ls_wR_factor_gt 0.1750
_refine_ls_wR_factor_ref 0.1815
_reflns_number_gt 3557
_reflns_number_total 4156
_reflns_threshold_expression 'I > 2\s(I)'
_cod_duplicate_entry 7112265
_cod_data_source_file c3cc49698h2-1.cif
_cod_data_source_block suv29
_cod_original_cell_volume 9263.3(4)
_cod_original_formula_sum 'C14.50 H22.25 Co1.75 N8.50 O7.375'
_cod_database_code 7113307

loop_
_space_group_symop_operation_xyz
'x, y, z'
'-x, -y, z'
'-y, x, z'
'y, -x, z'
'x+1/2, y+1/2, z+1/2'
'-x+1/2, -y+1/2, z+1/2'
'-y+1/2, x+1/2, z+1/2'
'y+1/2, -x+1/2, z+1/2'
'-x, -y, -z'
'x, y, -z'
'y, -x, -z'
'-y, x, -z'
'-x+1/2, -y+1/2, -z+1/2'
'x+1/2, y+1/2, -z+1/2'
'y+1/2, -x+1/2, -z+1/2'
'-y+1/2, x+1/2, -z+1/2'

loop_
_atom_site_label
_atom_site_type_symbol
_atom_site_fract_x
_atom_site_fract_y
_atom_site_fract_z
_atom_site_U_iso_or_equiv
_atom_site_adp_type
_atom_site_occupancy
_atom_site_site_symmetry_order
_atom_site_calc_flag
_atom_site_refinement_flags_posn
_atom_site_refinement_flags_adp
_atom_site_refinement_flags_occupancy
_atom_site_disorder_assembly
_atom_site_disorder_group
Co1 Co 0.10460(4) 0.06535(4) 0.0000 0.0404(2) Uani 1 2 d S T P . .
Co2 Co 0.0000 0.0000 0.07442(3) 0.0416(3) Uani 1 4 d S T P . .
Co3 Co 0.22257(4) -0.08271(4) -0.10221(2) 0.0605(3) Uani 1 1 d . . . . .
C1 C 0.1436(3) 0.0773(3) 0.10245(12) 0.0527(10) Uani 1 1 d . . . . .
C2 C 0.2335(3) 0.0563(3) 0.15035(15) 0.0655(13) Uani 1 1 d . . . . .
C3 C 0.2077(3) 0.1284(3) 0.15770(15) 0.0674(13) Uani 1 1 d . . . . .
C4 C 0.2920(3) 0.0070(4) 0.16900(16) 0.0777(15) Uani 1 1 d . . . . .
C5 C 0.2294(4) 0.1817(4) 0.19368(19) 0.0858(18) Uani 1 1 d . . . . .
C6 C 0.2207(3) -0.0722(3) 0.0000 0.0473(13) Uani 1 2 d S T P . .
C7 C 0.3096(3) -0.1450(3) -0.02382(17) 0.0642(12) Uani 1 1 d . . . . .
C8 C 0.3453(4) -0.1902(4) -0.0584(2) 0.0864(17) Uani 1 1 d D . . . .
C9 C 0.2508(6) 0.1563(7) -0.0192(3) 0.075(3) Uani 0.5 1 d D . P . .
H9 H 0.2310 0.1389 -0.0523 0.090 Uiso 0.5 1 d . U P . .
C10 C 0.3480(11) 0.2157(16) 0.0380(7) 0.206(15) Uani 0.5 1 d D . P . .
H10A H 0.3920 0.2452 0.0289 0.308 Uiso 0.5 1 calc R U P . .
H10B H 0.3641 0.1733 0.0571 0.308 Uiso 0.5 1 calc R U P . .
H10C H 0.3135 0.2476 0.0555 0.308 Uiso 0.5 1 calc R U P . .
N1 N 0.1929(2) 0.0241(2) 0.11509(11) 0.0562(9) Uani 1 1 d . . . . .
N2 N 0.1518(2) 0.1428(2) 0.12622(12) 0.0605(10) Uani 1 1 d . . . . .
N3 N 0.3340(3) 0.0297(4) 0.20303(19) 0.110(2) Uani 1 1 d . . . . .
H3A H 0.3853 0.0137 0.2018 0.132 Uiso 1 1 d . U . . .
H3B H 0.3447 0.0814 0.2057 0.132 Uiso 1 1 d . U . . .
N4 N 0.2038(4) 0.2509(3) 0.19170(18) 0.1052(19) Uani 1 1 d . . . . .
H4A H 0.2169 0.2705 0.2220 0.126 Uiso 1 1 d . U . . .
H4B H 0.1639 0.2767 0.1779 0.126 Uiso 1 1 d . U . . .
N5 N 0.2533(2) -0.0978(2) -0.03823(12) 0.0548(9) Uani 1 1 d . . . . .
N7 N 0.3124(4) 0.1893(5) 0.0000 0.117(3) Uani 1 2 d DS T P . .
O1 O 0.0000 0.0000 0.0000 0.0356(14) Uani 1 8 d S T P . .
O2 O 0.09343(15) 0.07081(16) 0.07065(8) 0.0461(6) Uani 1 1 d . . . . .
O3 O 0.1586(2) -0.0339(2) 0.0000 0.0500(9) Uani 1 2 d S T P . .
O4 O 0.2078(3) 0.1231(3) 0.0000 0.0677(12) Uani 1 2 d S T P . .
O5 O 0.0000 0.0000 0.14598(18) 0.0669(17) Uani 1 4 d S T P . .
H5 H 0.0077 0.0338 0.1789 0.080 Uiso 0.25 1 d . U P . .
O6 O 0.3016(2) -0.0568(2) 0.15088(12) 0.0777(10) Uani 1 1 d . . . . .
O7 O 0.2696(3) 0.1596(3) 0.22681(16) 0.1211(19) Uani 1 1 d . . . . .
O8 O 0.3170(5) -0.1931(6) -0.0974(2) 0.074(3) Uani 0.65(3) 1 d D U P A 1
N6 N 0.4198(10) -0.2103(15) -0.0482(5) 0.146(7) Uani 0.65(3) 1 d D U P A 1
H6A H 0.4611 -0.1893 -0.0220 0.175 Uiso 0.6542 1 d . U P A 1
H6B H 0.4493 -0.2385 -0.0749 0.175 Uiso 0.6542 1 d . U P A 1
N61 N 0.313(2) -0.1837(17) -0.1025(9) 0.170(19) Uani 0.35(3) 1 d D U P A 2
H61A H 0.2613 -0.1676 -0.1173 0.204 Uiso 0.3458 1 d . U P A 2
H61B H 0.3375 -0.2266 -0.1287 0.204 Uiso 0.3458 1 d . U P A 2
O81 O 0.3838(11) -0.2505(9) -0.0494(7) 0.100(6) Uani 0.35(3) 1 d D U P A 2

loop_
_atom_site_aniso_label
_atom_site_aniso_U_11
_atom_site_aniso_U_22
_atom_site_aniso_U_33
_atom_site_aniso_U_23
_atom_site_aniso_U_13
_atom_site_aniso_U_12
Co1 0.0494(4) 0.0503(4) 0.0214(4) 0.000 0.000 -0.0007(3)
Co2 0.0543(4) 0.0543(4) 0.0163(4) 0.000 0.000 0.000
Co3 0.0750(5) 0.0690(4) 0.0375(4) -0.0055(3) 0.0144(3) -0.0016(3)
C1 0.061(3) 0.068(3) 0.0292(19) -0.0061(17) -0.0073(17) -0.004(2)
C2 0.075(3) 0.079(3) 0.042(2) -0.014(2) -0.022(2) 0.004(2)
C3 0.080(3) 0.080(3) 0.043(2) -0.010(2) -0.025(2) -0.005(3)
C4 0.087(4) 0.103(4) 0.043(2) -0.008(3) -0.026(2) 0.009(3)
C5 0.095(4) 0.101(4) 0.061(3) -0.032(3) -0.036(3) 0.004(3)
C6 0.045(3) 0.055(3) 0.042(3) 0.000 0.000 0.005(2)
C7 0.062(3) 0.068(3) 0.062(3) -0.001(2) 0.000(2) 0.007(2)
C8 0.085(4) 0.085(4) 0.089(5) -0.008(3) 0.004(3) 0.023(3)
C9 0.063(6) 0.103(8) 0.060(5) 0.014(5) -0.003(5) -0.016(6)
C10 0.113(14) 0.35(4) 0.155(17) -0.14(2) -0.076(13) 0.119(19)
N1 0.068(2) 0.070(2) 0.0306(16) -0.0042(15) -0.0164(16) -0.0003(18)
N2 0.071(2) 0.074(2) 0.0362(18) -0.0155(17) -0.0148(17) -0.0035(19)
N3 0.108(4) 0.135(5) 0.088(3) -0.034(3) -0.067(3) 0.031(3)
N4 0.147(5) 0.087(4) 0.082(3) -0.031(3) -0.061(3) 0.012(3)
N5 0.054(2) 0.063(2) 0.0476(19) -0.0023(16) 0.0017(16) 0.0069(17)
N7 0.063(4) 0.094(6) 0.193(10) 0.000 0.000 -0.018(4)
O1 0.046(2) 0.046(2) 0.015(3) 0.000 0.000 0.000
O2 0.0554(16) 0.0607(17) 0.0222(12) -0.0035(11) -0.0068(11) -0.0028(12)
O3 0.048(2) 0.053(2) 0.049(2) 0.000 0.000 0.0000(17)
O4 0.059(3) 0.066(3) 0.078(3) 0.000 0.000 -0.007(2)
O5 0.088(3) 0.088(3) 0.024(3) 0.000 0.000 0.000
O6 0.081(2) 0.090(3) 0.062(2) -0.0015(19) -0.0297(18) 0.0107(19)
O7 0.146(4) 0.129(4) 0.088(3) -0.049(3) -0.076(3) 0.034(3)
O8 0.083(5) 0.104(7) 0.035(4) -0.007(3) 0.007(3) -0.015(4)
N6 0.094(10) 0.209(18) 0.135(9) -0.069(10) 0.001(7) 0.070(11)
N61 0.20(3) 0.061(13) 0.26(4) -0.025(18) -0.01(3) 0.062(17)
O81 0.074(10) 0.070(9) 0.155(14) -0.004(8) -0.012(9) 0.012(7)

loop_
_atom_type_symbol
_atom_type_description
_atom_type_scat_dispersion_real
_atom_type_scat_dispersion_imag
_atom_type_scat_source
C C 0.0033 0.0016 'International Tables Vol C Tables 4.2.6.8 and 6.1.1.4'
H H 0.0000 0.0000 'International Tables Vol C Tables 4.2.6.8 and 6.1.1.4'
Co Co 0.3494 0.9721 'International Tables Vol C Tables 4.2.6.8 and 6.1.1.4'
N N 0.0061 0.0033 'International Tables Vol C Tables 4.2.6.8 and 6.1.1.4'
O O 0.0106 0.0060 'International Tables Vol C Tables 4.2.6.8 and 6.1.1.4'

loop_
_geom_angle_atom_site_label_1
_geom_angle_atom_site_label_2
_geom_angle_atom_site_label_3
_geom_angle
_geom_angle_site_symmetry_1
_geom_angle_site_symmetry_3
O3 Co1 O2 94.98(8) . 10
O3 Co1 O2 94.98(8) . .
O2 Co1 O2 167.76(16) 10 .
O3 Co1 O3 171.38(17) . 3
O2 Co1 O3 84.54(8) 10 3
O2 Co1 O3 84.54(8) . 3
O3 Co1 O4 90.70(17) . .
O2 Co1 O4 93.48(8) 10 .
O2 Co1 O4 93.48(8) . .
O3 Co1 O4 97.93(17) 3 .
O3 Co1 O1 86.54(11) . .
O2 Co1 O1 86.76(8) 10 .
O2 Co1 O1 86.76(8) . .
O3 Co1 O1 84.84(11) 3 .
O4 Co1 O1 177.24(14) . .
O2 Co2 O2 173.96(14) . 2
O2 Co2 O2 89.840(7) . 4
O2 Co2 O2 89.841(7) 2 4
O2 Co2 O2 89.842(7) . 3
O2 Co2 O2 89.841(7) 2 3
O2 Co2 O2 173.96(14) 4 3
O2 Co2 O5 93.02(7) . .
O2 Co2 O5 93.02(7) 2 .
O2 Co2 O5 93.02(7) 4 .
O2 Co2 O5 93.02(7) 3 .
O2 Co2 O1 86.98(7) . .
O2 Co2 O1 86.98(7) 2 .
O2 Co2 O1 86.98(7) 4 .
O2 Co2 O1 86.98(7) 3 .
O5 Co2 O1 180.0 . .
N5 Co3 N2 116.49(16) . 11
N5 Co3 N1 112.37(15) . 10
N2 Co3 N1 109.18(17) 11 10
N5 Co3 O6 119.92(16) . 10
N2 Co3 O6 112.37(15) 11 10
N1 Co3 O6 80.65(15) 10 10
N5 Co3 H61A 90.7 . .
N2 Co3 H61A 69.8 11 .
N1 Co3 H61A 152.8 10 .
O6 Co3 H61A 75.2 10 .
O2 C1 N1 125.9(4) . .
O2 C1 N2 121.0(4) . .
N1 C1 N2 113.1(3) . .
C3 C2 N1 109.2(4) . .
C3 C2 C4 137.3(4) . .
N1 C2 C4 113.5(4) . .
C2 C3 N2 107.9(4) . .
C2 C3 C5 128.8(5) . .
N2 C3 C5 123.2(5) . .
O6 C4 N3 121.2(5) . .
O6 C4 C2 118.6(4) . .
N3 C4 C2 120.2(5) . .
O7 C5 N4 121.4(5) . .
O7 C5 C3 119.7(6) . .
N4 C5 C3 118.9(5) . .
O3 C6 N5 123.2(3) . 10
O3 C6 N5 123.2(3) . .
N5 C6 N5 113.1(5) 10 .
C7 C7 N5 107.8(3) 10 .
C7 C7 C8 134.6(3) 10 .
N5 C7 C8 116.6(5) . .
O81 C8 N61 117.7(13) . .
O8 C8 N6 124.3(7) . .
O8 C8 C7 119.2(6) . .
O81 C8 C7 123.4(10) . .
N61 C8 C7 114.7(13) . .
N6 C8 C7 114.2(8) . .
O4 C9 N7 124.8(9) . .
O4 C9 H9 94.3 . .
N7 C9 H9 139.3 . .
N7 C10 H10A 109.5 . .
N7 C10 H10B 109.5 . .
H10A C10 H10B 109.5 . .
N7 C10 H10C 109.5 . .
H10A C10 H10C 109.5 . .
H10B C10 H10C 109.5 . .
C1 N1 C2 104.7(4) . .
C1 N1 Co3 142.0(3) . 10
C2 N1 Co3 113.3(3) . 10
C1 N2 C3 104.9(4) . .
C1 N2 Co3 111.2(3) . 12
C3 N2 Co3 143.8(3) . 12
C4 N3 H3A 115.1 . .
C4 N3 H3B 118.7 . .
H3A N3 H3B 95.7 . .
C5 N4 H4A 102.2 . .
C5 N4 H4B 137.7 . .
H4A N4 H4B 113.3 . .
C6 N5 C7 105.6(4) . .
C6 N5 Co3 128.8(3) . .
C7 N5 Co3 125.3(3) . .
C10 N7 C10 109(3) . 10
C10 N7 C9 149.0(13) . .
C10 N7 C9 100.7(13) 10 .
C10 N7 C9 100.7(13) . 10
C10 N7 C9 149.0(13) 10 10
C9 N7 C9 48.6(9) . 10
Co2 O1 Co2 180.0 9 .
Co2 O1 Co1 90.0 9 .
Co2 O1 Co1 90.0 . .
Co2 O1 Co1 90.0 9 9
Co2 O1 Co1 90.0 . 9
Co1 O1 Co1 180.0 . 9
Co2 O1 Co1 90.0 9 3
Co2 O1 Co1 90.0 . 3
Co1 O1 Co1 90.0 . 3
Co1 O1 Co1 90.0 9 3
Co2 O1 Co1 90.0 9 11
Co2 O1 Co1 90.0 . 11
Co1 O1 Co1 90.0 . 11
Co1 O1 Co1 90.0 9 11
Co1 O1 Co1 180.00(4) 3 11
C1 O2 Co1 130.7(3) . .
C1 O2 Co2 124.4(3) . .
Co1 O2 Co2 95.76(10) . .
C6 O3 Co1 150.2(4) . .
C6 O3 Co1 111.2(4) . 11
Co1 O3 Co1 98.62(17) . 11
C9 O4 C9 60.3(10) 10 .
C9 O4 Co1 148.8(5) 10 .
C9 O4 Co1 148.8(5) . .
Co2 O5 H5 147.3 . .
C4 O6 Co3 113.5(3) . 10
C8 N6 H6A 132.5 . .
C8 N6 H6B 115.4 . .
H6A N6 H6B 109.5 . .
C8 N61 H61A 138.0 . .
C8 N61 H61B 113.5 . .
H61A N61 H61B 103.4 . .

loop_
_geom_bond_atom_site_label_1
_geom_bond_atom_site_label_2
_geom_bond_distance
_geom_bond_site_symmetry_2
Co1 O3 2.012(4) .
Co1 O2 2.077(2) 10
Co1 O2 2.077(2) .
Co1 O3 2.083(4) 3
Co1 O4 2.105(5) .
Co1 O1 2.1958(7) .
Co2 O2 2.090(3) .
Co2 O2 2.090(3) 2
Co2 O2 2.090(3) 4
Co2 O2 2.090(3) 3
Co2 O5 2.091(5) .
Co2 O1 2.1750(8) .
Co3 N5 1.967(4) .
Co3 N2 2.006(4) 11
Co3 N1 2.009(4) 10
Co3 O6 2.053(3) 10
Co3 H61A 1.7188 .
C1 O2 1.294(5) .
C1 N1 1.342(6) .
C1 N2 1.365(6) .
C2 C3 1.379(7) .
C2 N1 1.383(5) .
C2 C4 1.467(7) .
C3 N2 1.380(6) .
C3 C5 1.468(6) .
C4 O6 1.265(6) .
C4 N3 1.308(6) .
C5 O7 1.268(7) .
C5 N4 1.314(8) .
C6 O3 1.298(7) .
C6 N5 1.339(5) 10
C6 N5 1.339(5) .
C7 C7 1.392(10) 10
C7 N5 1.375(6) .
C7 C8 1.440(8) .
C8 O8 1.246(9) .
C8 O81 1.301(12) .
C8 N61 1.41(2) .
C8 N6 1.406(14) .
C9 O4 1.119(10) .
C9 N7 1.366(10) .
C9 H9 1.0735 .
C10 N7 1.363(11) .
C10 H10A 0.9800 .
C10 H10B 0.9800 .
C10 H10C 0.9800 .
N1 Co3 2.009(4) 10
N2 Co3 2.006(4) 12
N3 H3A 0.9575 .
N3 H3B 0.9434 .
N4 H4A 0.9794 .
N4 H4B 0.9373 .
N7 C10 1.363(11) 10
N7 C9 1.366(10) 10
O1 Co2 2.1750(8) 9
O1 Co1 2.1958(7) 9
O1 Co1 2.1958(7) 3
O1 Co1 2.1958(7) 11
O3 Co1 2.083(4) 11
O4 C9 1.119(10) 10
O5 H5 1.1432 .
O6 Co3 2.053(3) 10
N6 H6A 1.1257 .
N6 H6B 1.0654 .
N61 H61A 1.0629 .
N61 H61B 1.1621 .

loop_
_geom_hbond_atom_site_label_D
_geom_hbond_atom_site_label_H
_geom_hbond_atom_site_label_A
_geom_hbond_distance_DH
_geom_hbond_distance_HA
_geom_hbond_distance_DA
_geom_hbond_angle_DHA
_geom_hbond_site_symmetry_A
C9 H9 N2 1.07 2.58 3.598(10) 157.6 10
C10 H10C O81 0.98 2.68 3.48(3) 138.8 12
N3 H3B O7 0.94 2.03 2.673(8) 124.2 .
N4 H4A O7 0.98 1.96 2.904(6) 160.8 13
N4 H4B O6 0.94 2.11 3.014(7) 161.6 3
N4 H4B O8 0.94 2.51 3.003(9) 112.7 12
N4 H4B N61 0.94 2.32 2.86(2) 115.5 12
N61 H61A N2 1.06 2.14 3.17(3) 160.7 11
N61 H61A N4 1.06 2.28 2.86(2) 112.5 11

loop_
_geom_torsion_atom_site_label_1
_geom_torsion_atom_site_label_2
_geom_torsion_atom_site_label_3
_geom_torsion_atom_site_label_4
_geom_torsion
_geom_torsion_site_symmetry_1
_geom_torsion_site_symmetry_4
N1 C2 C3 N2 -1.4(6) . .
C4 C2 C3 N2 176.9(6) . .
N1 C2 C3 C5 174.6(6) . .
C4 C2 C3 C5 -7.0(12) . .
C3 C2 C4 O6 -175.9(6) . .
N1 C2 C4 O6 2.4(8) . .
C3 C2 C4 N3 2.8(11) . .
N1 C2 C4 N3 -178.9(6) . .
C2 C3 C5 O7 -9.9(11) . .
N2 C3 C5 O7 165.6(6) . .
C2 C3 C5 N4 172.8(7) . .
N2 C3 C5 N4 -11.7(10) . .
C7 C7 C8 O8 156.9(6) 10 .
N5 C7 C8 O8 -10.6(9) . .
C7 C7 C8 O81 6.7(14) 10 .
N5 C7 C8 O81 -160.8(12) . .
C7 C7 C8 N61 163(2) 10 .
N5 C7 C8 N61 -4(2) . .
C7 C7 C8 N6 -39.8(15) 10 .
N5 C7 C8 N6 152.7(14) . .
O2 C1 N1 C2 -179.0(4) . .
N2 C1 N1 C2 2.3(5) . .
O2 C1 N1 Co3 -2.6(8) . 10
N2 C1 N1 Co3 178.7(4) . 10
C3 C2 N1 C1 -0.5(6) . .
C4 C2 N1 C1 -179.3(4) . .
C3 C2 N1 Co3 -178.1(4) . 10
C4 C2 N1 Co3 3.1(6) . 10
O2 C1 N2 C3 178.1(4) . .
N1 C1 N2 C3 -3.2(5) . .
O2 C1 N2 Co3 -3.6(5) . 12
N1 C1 N2 Co3 175.2(3) . 12
C2 C3 N2 C1 2.7(6) . .
C5 C3 N2 C1 -173.6(5) . .
C2 C3 N2 Co3 -174.7(4) . 12
C5 C3 N2 Co3 9.0(10) . 12
O3 C6 N5 C7 -170.4(5) . .
N5 C6 N5 C7 1.8(7) 10 .
O3 C6 N5 Co3 3.1(8) . .
N5 C6 N5 Co3 175.25(19) 10 .
C7 C7 N5 C6 -1.0(4) 10 .
C8 C7 N5 C6 169.6(5) . .
C7 C7 N5 Co3 -174.8(2) 10 .
C8 C7 N5 Co3 -4.1(7) . .
O4 C9 N7 C10 -19(3) . .
O4 C9 N7 C10 175.0(15) . 10
O4 C9 N7 C9 -9.9(15) . 10
N1 C1 O2 Co1 -70.6(6) . .
N2 C1 O2 Co1 107.9(4) . .
N1 C1 O2 Co2 67.9(5) . .
N2 C1 O2 Co2 -113.5(4) . .
N5 C6 O3 Co1 94.3(5) 10 .
N5 C6 O3 Co1 -94.3(5) . .
N5 C6 O3 Co1 -85.7(5) 10 11
N5 C6 O3 Co1 85.7(5) . 11
N7 C9 O4 C9 10.4(16) . 10
N7 C9 O4 Co1 174.1(6) . .
N3 C4 O6 Co3 174.7(5) . 10
C2 C4 O6 Co3 -6.6(7) . 10

loop_
_platon_squeeze_void_nr
_platon_squeeze_void_average_x
_platon_squeeze_void_average_y
_platon_squeeze_void_average_z
_platon_squeeze_void_volume
_platon_squeeze_void_count_electrons
_platon_squeeze_void_content
1 -0.104 0.491 0.000 2214 682 ' '
2 -0.028 0.079 0.500 2214 682 ' '
3 0.000 0.500 0.250 3 6 ' '
4 0.000 0.500 0.750 3 6 ' '
5 0.500 0.000 0.250 3 6 ' '
6 0.500 0.000 0.750 3 6 ' '
